data_4088179
loop_
_publ_author_name
'Schipper, Desmond E.'
'Young, Benjamin E.'
'Whitmire, Kenton H.'

_publ_section_title
;
 Transformations in Transition-Metal Carbonyls Containing Arsenic:
 Exploring the Chemistry of [Et4N]2[HAs{Fe(CO)4}3] in the Search for
 Single-Source Precursors for Advanced Metal Pnictide Materials
;
_journal_issue 4
_journal_name_full Organometallics
_journal_page_first 471
_journal_paper_doi 10.1021/acs.organomet.5b00906
_journal_volume 35
_journal_year 2016
_chemical_formula_moiety 'C16 As Fe3 Mn O16'
_chemical_formula_sum 'C16 As Fe3 Mn O16'
_chemical_formula_weight 745.57
_chemical_name_systematic
;
 (?4-arsenic)-hexadecacarbonyl-tri-iron-manganese
;
_space_group_crystal_system monoclinic
_space_group_IT_number 14
_space_group_name_Hall '-P 2ybc'
_space_group_name_H-M_alt 'P 1 21/c 1'
_audit_creation_method SHELXL-2013
_cell_angle_alpha 90
_cell_angle_beta 99.172(4)
_cell_angle_gamma 90
_cell_formula_units_Z 4
_cell_length_a 9.638(4)
_cell_length_b 11.839(5)
_cell_length_c 20.674(9)
_cell_measurement_reflns_used 6525
_cell_measurement_temperature 173
_cell_measurement_theta_max 31.9
_cell_measurement_theta_min 1.7
_cell_volume 2328.8(17)
_computing_structure_refinement 'SHELXL-2013 (Sheldrick, 2013)'
_diffrn_ambient_temperature 173
_diffrn_detector_area_resol_mean 13.6612
_diffrn_measured_fraction_theta_full 0.995
_diffrn_measured_fraction_theta_max 0.964
_diffrn_measurement_device
;
SCXMini: Fixed Chi 2 circle
;
_diffrn_measurement_device_type
;
Rigaku Mercury2 (2x2 bin mode)
;
_diffrn_measurement_method 'profile data from \w-scans'
_diffrn_radiation_type MoK\a
_diffrn_radiation_wavelength 0.71073
_diffrn_reflns_av_R_equivalents 0.0800
_diffrn_reflns_av_unetI/netI 0.0609
_diffrn_reflns_Laue_measured_fraction_full 0.995
_diffrn_reflns_Laue_measured_fraction_max 0.964
_diffrn_reflns_limit_h_max 13
_diffrn_reflns_limit_h_min -14
_diffrn_reflns_limit_k_max 17
_diffrn_reflns_limit_k_min -17
_diffrn_reflns_limit_l_max 29
_diffrn_reflns_limit_l_min -29
_diffrn_reflns_number 29503
_diffrn_reflns_point_group_measured_fraction_full 0.995
_diffrn_reflns_point_group_measured_fraction_max 0.964
_diffrn_reflns_theta_full 25.242
_diffrn_reflns_theta_max 31.967
_diffrn_reflns_theta_min 1.989
_diffrn_source Sealed-Tube
_exptl_absorpt_coefficient_mu 3.850
_exptl_absorpt_correction_T_max 1.000
_exptl_absorpt_correction_T_min 0.671
_exptl_absorpt_correction_type multi-scan
_exptl_absorpt_process_details 'SADABS (Sheldrick, 1996)'
_exptl_crystal_colour Red
_exptl_crystal_density_diffrn 2.127
_exptl_crystal_description Rhombs
_exptl_crystal_F_000 1440
_exptl_crystal_size_max 0.200
_exptl_crystal_size_mid 0.200
_exptl_crystal_size_min 0.070
_refine_diff_density_max 0.839
_refine_diff_density_min -1.017
_refine_diff_density_rms 0.131
_refine_ls_extinction_method none
_refine_ls_goodness_of_fit_ref 1.148
_refine_ls_hydrogen_treatment undef
_refine_ls_matrix_type full
_refine_ls_number_parameters 334
_refine_ls_number_reflns 7785
_refine_ls_number_restraints 0
_refine_ls_restrained_S_all 1.148
_refine_ls_R_factor_all 0.0646
_refine_ls_R_factor_gt 0.0412
_refine_ls_shift/su_max 0.000
_refine_ls_shift/su_mean 0.000
_refine_ls_structure_factor_coef Fsqd
_refine_ls_weighting_details
;
 w=1/[\s^2^(Fo^2^)+(0.0401P)^2^+0.3648P]
 where P=(Fo^2^+2Fc^2^)/3
;
_refine_ls_weighting_scheme calc
_refine_ls_wR_factor_gt 0.0937
_refine_ls_wR_factor_ref 0.1115
_reflns_Friedel_coverage 0.000
_reflns_number_gt 5878
_reflns_number_total 7785
_reflns_threshold_expression 'I > 2\s(I)'
_cod_data_source_file om5b00906_si_002.cif
_cod_data_source_block X
_cod_depositor_comments
;
The following automatic conversions were performed:

data item '_exptl_absorpt_correction_type' value 'Multi-scan' was
changed to 'multi-scan' in accordance with the
/home/saulius/struct/COD-crude-data/automatic-downloads/DataCite-retrospective/ACS/depositions/lib/dictionaries/cif_core.dic
dictionary named 'cif_core.dic' version 2.4.2 last updated on
2011-04-26.

Automatic conversion script
Id: cif_fix_values 6909 2019-04-08 15:41:33Z antanas 
;
_cod_original_cell_volume 2328.7(17)
_cod_original_sg_symbol_H-M 'P 21/c'
_cod_database_code 4088179
_shelx_space_group_comment
;
The symmetry employed for this shelxl refinement is uniquely defined
by the following loop, which should always be used as a source of
symmetry information in preference to the above space-group names.
They are only intended as comments.
;
_shelx_estimated_absorpt_t_min 0.513
_shelx_estimated_absorpt_t_max 0.774
_shelxl_version_number 2013-2

loop_
_space_group_symop_operation_xyz
'x, y, z'
'-x, y+1/2, -z+1/2'
'-x, -y, -z'
'x, -y-1/2, z-1/2'

loop_
_atom_site_label
_atom_site_type_symbol
_atom_site_fract_x
_atom_site_fract_y
_atom_site_fract_z
_atom_site_U_iso_or_equiv
_atom_site_adp_type
_atom_site_occupancy
_atom_site_site_symmetry_order
_atom_site_calc_flag
_atom_site_refinement_flags_occupancy
As1 As 0.29332(3) 0.25925(2) 0.11321(2) 0.02244(8) Uani 1 1 d .
Mn1 Mn 0.25988(5) 0.27268(3) -0.00230(2) 0.03031(11) Uani 0.25 1 d P
Mn4 Mn 0.18114(4) 0.14413(3) 0.18307(2) 0.02707(10) Uani 0.25 1 d P
Mn3 Mn 0.22099(4) 0.37909(3) 0.19368(2) 0.02649(10) Uani 0.25 1 d P
Mn2 Mn 0.51769(4) 0.23655(3) 0.08161(2) 0.02758(10) Uani 0.25 1 d P
Fe1 Fe 0.25988(5) 0.27268(3) -0.00230(2) 0.03031(11) Uani 0.75 1 d P
Fe4 Fe 0.18114(4) 0.14413(3) 0.18307(2) 0.02707(10) Uani 0.75 1 d P
Fe3 Fe 0.22099(4) 0.37909(3) 0.19368(2) 0.02649(10) Uani 0.75 1 d P
Fe2 Fe 0.51769(4) 0.23655(3) 0.08161(2) 0.02758(10) Uani 0.75 1 d P
C11 C 0.3305(4) 0.2662(3) -0.07854(16) 0.0381(7) Uani 1 1 d .
C12 C 0.2217(4) 0.1226(3) -0.00418(16) 0.0492(9) Uani 1 1 d .
C13 C 0.2948(4) 0.4226(3) 0.00801(15) 0.0418(7) Uani 1 1 d .
C14 C 0.0787(4) 0.3058(4) -0.02866(18) 0.0559(10) Uani 1 1 d .
C41 C 0.0925(3) 0.1431(3) 0.25420(16) 0.0404(7) Uani 1 1 d .
C42 C 0.3552(3) 0.1263(2) 0.23018(14) 0.0323(6) Uani 1 1 d .
C43 C 0.0224(3) 0.1592(2) 0.12340(15) 0.0328(6) Uani 1 1 d .
C44 C 0.1854(3) -0.0017(3) 0.15813(17) 0.0409(7) Uani 1 1 d .
C31 C 0.1564(3) 0.4018(3) 0.27077(16) 0.0375(7) Uani 1 1 d .
C32 C 0.4014(3) 0.3649(2) 0.23703(14) 0.0294(6) Uani 1 1 d .
C33 C 0.0462(4) 0.3931(3) 0.14530(18) 0.0433(8) Uani 1 1 d .
C34 C 0.2571(3) 0.5216(2) 0.16884(14) 0.0330(6) Uani 1 1 d .
C21 C 0.6161(3) 0.2341(2) 0.01252(16) 0.0333(6) Uani 1 1 d .
C22 C 0.4874(4) 0.0857(3) 0.07819(17) 0.0422(7) Uani 1 1 d .
C23 C 0.5471(3) 0.3853(3) 0.09872(17) 0.0407(7) Uani 1 1 d .
C24 C 0.6507(4) 0.2099(3) 0.15095(17) 0.0459(8) Uani 1 1 d .
O11 O 0.3729(3) 0.2605(2) -0.12695(13) 0.0537(7) Uani 1 1 d .
O12 O 0.1888(4) 0.0306(2) -0.00602(15) 0.0871(11) Uani 1 1 d .
O13 O 0.3094(4) 0.5168(2) 0.01330(13) 0.0700(9) Uani 1 1 d .
O14 O -0.0352(3) 0.3297(4) -0.04564(17) 0.0954(13) Uani 1 1 d .
O41 O 0.0380(3) 0.1408(2) 0.29924(13) 0.0594(7) Uani 1 1 d .
O42 O 0.4646(2) 0.10901(19) 0.25717(12) 0.0453(6) Uani 1 1 d .
O43 O -0.0739(2) 0.1635(2) 0.08416(12) 0.0482(6) Uani 1 1 d .
O44 O 0.1875(3) -0.0936(2) 0.14333(16) 0.0637(8) Uani 1 1 d .
O31 O 0.1191(3) 0.4180(2) 0.31927(13) 0.0622(8) Uani 1 1 d .
O32 O 0.5132(2) 0.36071(19) 0.26292(11) 0.0405(5) Uani 1 1 d .
O33 O -0.0610(3) 0.4093(2) 0.11564(17) 0.0695(9) Uani 1 1 d .
O34 O 0.2754(2) 0.61098(18) 0.15309(11) 0.0452(6) Uani 1 1 d .
O21 O 0.6757(3) 0.23065(18) -0.03046(12) 0.0452(6) Uani 1 1 d .
O22 O 0.4778(3) -0.0100(2) 0.07990(16) 0.0673(8) Uani 1 1 d .
O23 O 0.5720(3) 0.4764(2) 0.11437(15) 0.0671(9) Uani 1 1 d .
O24 O 0.7375(3) 0.1935(3) 0.19453(14) 0.0753(9) Uani 1 1 d .

loop_
_atom_site_aniso_label
_atom_site_aniso_U_11
_atom_site_aniso_U_22
_atom_site_aniso_U_33
_atom_site_aniso_U_23
_atom_site_aniso_U_13
_atom_site_aniso_U_12
As1 0.02490(14) 0.02186(13) 0.02104(14) 0.00004(9) 0.00513(10) -0.00151(9)
Mn1 0.0395(2) 0.0297(2) 0.0213(2) 0.00054(15) 0.00341(17) -0.00299(16)
Mn4 0.0276(2) 0.0271(2) 0.0272(2) 0.00277(15) 0.00656(15) -0.00462(15)
Mn3 0.0276(2) 0.02541(19) 0.0268(2) -0.00324(15) 0.00541(15) 0.00297(14)
Mn2 0.0280(2) 0.0258(2) 0.0310(2) -0.00119(15) 0.01085(16) -0.00052(14)
Fe1 0.0395(2) 0.0297(2) 0.0213(2) 0.00054(15) 0.00341(17) -0.00299(16)
Fe4 0.0276(2) 0.0271(2) 0.0272(2) 0.00277(15) 0.00656(15) -0.00462(15)
Fe3 0.0276(2) 0.02541(19) 0.0268(2) -0.00324(15) 0.00541(15) 0.00297(14)
Fe2 0.0280(2) 0.0258(2) 0.0310(2) -0.00119(15) 0.01085(16) -0.00052(14)
C11 0.0493(19) 0.0362(16) 0.0289(15) 0.0000(12) 0.0063(14) -0.0018(13)
C12 0.071(2) 0.0449(19) 0.0286(16) -0.0057(14) -0.0011(15) -0.0147(17)
C13 0.063(2) 0.0354(16) 0.0291(15) 0.0050(12) 0.0142(14) 0.0034(15)
C14 0.047(2) 0.081(3) 0.0370(19) 0.0180(19) -0.0002(16) -0.0017(19)
C41 0.0443(17) 0.0405(17) 0.0383(17) 0.0027(13) 0.0129(14) -0.0076(14)
C42 0.0414(16) 0.0224(13) 0.0330(15) 0.0065(11) 0.0058(12) -0.0018(11)
C43 0.0286(14) 0.0317(14) 0.0382(16) -0.0031(12) 0.0058(12) -0.0052(11)
C44 0.0368(16) 0.0375(17) 0.0492(19) -0.0025(14) 0.0090(14) -0.0052(13)
C31 0.0419(17) 0.0339(15) 0.0393(17) 0.0013(12) 0.0147(14) 0.0085(12)
C32 0.0347(14) 0.0254(13) 0.0278(14) -0.0018(10) 0.0042(11) -0.0023(11)
C33 0.0409(18) 0.0313(16) 0.056(2) -0.0070(14) 0.0029(15) 0.0028(13)
C34 0.0348(15) 0.0324(15) 0.0299(14) -0.0038(12) -0.0003(11) 0.0022(11)
C21 0.0363(15) 0.0282(14) 0.0370(16) -0.0029(11) 0.0110(13) -0.0024(11)
C22 0.0458(18) 0.0341(16) 0.050(2) 0.0005(14) 0.0182(15) 0.0012(13)
C23 0.0432(17) 0.0394(17) 0.0437(18) -0.0071(14) 0.0196(14) -0.0101(13)
C24 0.0369(17) 0.065(2) 0.0382(18) 0.0026(16) 0.0132(14) 0.0043(16)
O11 0.0769(19) 0.0546(16) 0.0332(14) -0.0043(10) 0.0200(13) -0.0030(13)
O12 0.147(3) 0.0450(17) 0.065(2) -0.0101(14) 0.003(2) -0.0407(19)
O13 0.139(3) 0.0252(12) 0.0516(16) 0.0066(11) 0.0324(17) 0.0053(14)
O14 0.0438(17) 0.165(4) 0.073(2) 0.038(2) -0.0036(15) 0.008(2)
O41 0.0664(17) 0.0734(19) 0.0447(15) 0.0035(13) 0.0281(13) -0.0136(14)
O42 0.0436(13) 0.0357(12) 0.0513(14) 0.0098(10) -0.0083(11) 0.0048(9)
O43 0.0356(12) 0.0547(15) 0.0509(14) -0.0063(11) -0.0036(11) -0.0058(10)
O44 0.0658(17) 0.0365(14) 0.090(2) -0.0137(14) 0.0170(16) -0.0046(12)
O31 0.0797(19) 0.0665(18) 0.0485(15) 0.0026(13) 0.0347(15) 0.0221(15)
O32 0.0359(11) 0.0404(12) 0.0413(12) -0.0008(10) -0.0051(9) -0.0023(9)
O33 0.0405(14) 0.0542(17) 0.103(2) -0.0098(15) -0.0222(15) 0.0069(12)
O34 0.0528(14) 0.0346(12) 0.0445(14) 0.0070(10) -0.0035(11) -0.0020(10)
O21 0.0557(15) 0.0407(13) 0.0443(14) -0.0044(10) 0.0235(12) -0.0056(10)
O22 0.091(2) 0.0278(13) 0.091(2) 0.0038(13) 0.0367(18) 0.0015(13)
O23 0.092(2) 0.0394(14) 0.081(2) -0.0250(14) 0.0466(17) -0.0274(14)
O24 0.0448(15) 0.132(3) 0.0468(17) 0.0134(18) 0.0012(13) 0.0165(17)

loop_
_atom_type_symbol
_atom_type_description
_atom_type_scat_dispersion_real
_atom_type_scat_dispersion_imag
_atom_type_scat_source
C C 0.0033 0.0016 'International Tables Vol C Tables 4.2.6.8 and 6.1.1.4'
O O 0.0106 0.0060 'International Tables Vol C Tables 4.2.6.8 and 6.1.1.4'
Mn Mn 0.3368 0.7283 'International Tables Vol C Tables 4.2.6.8 and 6.1.1.4'
Fe Fe 0.3463 0.8444 'International Tables Vol C Tables 4.2.6.8 and 6.1.1.4'
As As 0.0499 2.0058 'International Tables Vol C Tables 4.2.6.8 and 6.1.1.4'

loop_
_geom_angle_atom_site_label_1
_geom_angle_atom_site_label_2
_geom_angle_atom_site_label_3
_geom_angle
Mn1 As1 Mn4 130.75(2)
Mn1 As1 Mn2 73.31(2)
Mn4 As1 Mn2 128.87(2)
Mn1 As1 Mn3 131.29(3)
Mn4 As1 Mn3 72.72(3)
Mn2 As1 Mn3 130.029(18)
C14 Mn1 C13 88.56(19)
C14 Mn1 C12 91.34(19)
C13 Mn1 C12 174.25(15)
C14 Mn1 C11 103.17(16)
C13 Mn1 C11 93.18(14)
C12 Mn1 C11 92.44(15)
C14 Mn1 As1 106.98(12)
C13 Mn1 As1 87.38(10)
C12 Mn1 As1 87.15(10)
C11 Mn1 As1 149.85(11)
C14 Mn1 Mn2 160.12(13)
C13 Mn1 Mn2 87.00(12)
C12 Mn1 Mn2 91.17(12)
C11 Mn1 Mn2 96.41(12)
As1 Mn1 Mn2 53.478(19)
C44 Mn4 C42 88.90(14)
C44 Mn4 C41 105.10(15)
C42 Mn4 C41 94.52(15)
C44 Mn4 C43 87.44(14)
C42 Mn4 C43 169.87(14)
C41 Mn4 C43 95.55(15)
C44 Mn4 As1 110.05(11)
C42 Mn4 As1 85.48(9)
C41 Mn4 As1 144.85(11)
C43 Mn4 As1 86.91(10)
C44 Mn4 Mn3 163.71(11)
C42 Mn4 Mn3 88.28(9)
C41 Mn4 Mn3 91.12(10)
C43 Mn4 Mn3 92.61(9)
As1 Mn4 Mn3 53.73(2)
C34 Mn3 C31 102.59(14)
C34 Mn3 C33 87.81(14)
C31 Mn3 C33 92.95(16)
C34 Mn3 C32 90.80(12)
C31 Mn3 C32 90.91(14)
C33 Mn3 C32 176.10(15)
C34 Mn3 As1 105.46(10)
C31 Mn3 As1 151.78(10)
C33 Mn3 As1 91.08(11)
C32 Mn3 As1 85.77(9)
C34 Mn3 Mn4 158.17(9)
C31 Mn3 Mn4 98.80(10)
C33 Mn3 Mn4 86.83(10)
C32 Mn3 Mn4 93.14(9)
As1 Mn3 Mn4 53.547(19)
C24 Mn2 C22 86.99(17)
C24 Mn2 C23 86.87(17)
C22 Mn2 C23 170.96(16)
C24 Mn2 C21 103.13(15)
C22 Mn2 C21 93.11(13)
C23 Mn2 C21 94.75(13)
C24 Mn2 As1 111.52(11)
C22 Mn2 As1 88.53(10)
C23 Mn2 As1 87.55(10)
C21 Mn2 As1 145.35(10)
C24 Mn2 Mn1 164.59(11)
C22 Mn2 Mn1 90.29(11)
C23 Mn2 Mn1 93.88(12)
C21 Mn2 Mn1 92.15(11)
As1 Mn2 Mn1 53.21(3)
O11 C11 Mn1 178.6(3)
O12 C12 Mn1 175.5(4)
O13 C13 Mn1 176.5(4)
O14 C14 Mn1 178.2(4)
O41 C41 Mn4 178.8(3)
O42 C42 Mn4 175.5(3)
O43 C43 Mn4 175.9(3)
O44 C44 Mn4 179.0(3)
O31 C31 Mn3 178.1(3)
O32 C32 Mn3 177.1(3)
O33 C33 Mn3 175.5(3)
O34 C34 Mn3 178.0(3)
O21 C21 Mn2 178.6(3)
O22 C22 Mn2 174.4(4)
O23 C23 Mn2 174.3(4)
O24 C24 Mn2 178.7(3)

loop_
_geom_bond_atom_site_label_1
_geom_bond_atom_site_label_2
_geom_bond_distance
As1 Mn1 2.3635(11)
As1 Mn4 2.3685(8)
As1 Mn2 2.3717(10)
As1 Mn3 2.3741(8)
Mn1 C14 1.788(4)
Mn1 C13 1.812(3)
Mn1 C12 1.814(4)
Mn1 C11 1.816(4)
Mn1 Mn2 2.8269(11)
Mn4 C44 1.804(3)
Mn4 C42 1.813(3)
Mn4 C41 1.815(3)
Mn4 C43 1.814(3)
Mn4 Mn3 2.8118(13)
Mn3 C34 1.813(3)
Mn3 C31 1.821(3)
Mn3 C33 1.825(4)
Mn3 C32 1.832(3)
Mn2 C24 1.792(4)
Mn2 C22 1.809(3)
Mn2 C23 1.810(3)
Mn2 C21 1.836(3)
C11 O11 1.142(4)
C12 O12 1.133(4)
C13 O13 1.128(4)
C14 O14 1.134(5)
C41 O41 1.140(4)
C42 O42 1.131(4)
C43 O43 1.133(4)
C44 O44 1.131(4)
C31 O31 1.134(4)
C32 O32 1.125(3)
C33 O33 1.131(4)
C34 O34 1.129(3)
C21 O21 1.133(4)
C22 O22 1.137(4)
C23 O23 1.140(4)
C24 O24 1.144(4)
